data_7130614
loop_
_publ_author_name
'Svensson Grape, Erik'
'Willhammar, Tom'
'Inge, Andrew Ken'

_publ_section_title
;
 Triple helix and rod structures of the antiseptic drug bibrocathol
 revealed by electron crystallography
;
_journal_name_full 'Chemical Communications'
_journal_paper_doi 10.1039/D2CC04209F
_journal_year 2022
_chemical_formula_sum 'C12 Bi Br8 O5'
_chemical_formula_weight 1072.34
_space_group_crystal_system tetragonal
_space_group_IT_number 88
_space_group_name_Hall '-I 4ad'
_space_group_name_H-M_alt 'I 41/a :2'
_audit_creation_method SHELXL-2018/1
_audit_update_record
;
2022-08-17 deposited with the CCDC.	2022-08-30 downloaded from the CCDC.
;
_cell_angle_alpha 90
_cell_angle_beta 90
_cell_angle_gamma 90
_cell_formula_units_Z 16
_cell_length_a 25.16(13)
_cell_length_b 25.16(13)
_cell_length_c 13.98(7)
_cell_measurement_reflns_used 83501
_cell_measurement_temperature 293(2)
_cell_measurement_theta_max 0.892
_cell_measurement_theta_min 0.057
_cell_volume 8850(8)
_computing_cell_refinement
;
Kabsch, W. (2010). XDS. Acta Crystallographica Section D:
Biological Crystallography, 66(2), 125-132.
;
_computing_data_collection
;
Stef Smeets, Bin Wang, Magdalena O. Cichocka, Jonas Angstrom, Wei Wan.
(2018, April 11). Instamatic (Version 0.6). Zenodo.
http://doi.org/10.5281/zenodo.1217026
;
_computing_data_reduction
;
Kabsch, W. (2010). XDS. Acta Crystallographica Section D:
Biological Crystallography, 66(2), 125-132.
;
_computing_structure_refinement 'SHELXL-2018/1 (Sheldrick, 2018)'
_computing_structure_solution 'SHELXT 2014/5 (Sheldrick, 2014)'
_diffrn_ambient_temperature 293(2)
_diffrn_measured_fraction_theta_full 0.991
_diffrn_measured_fraction_theta_max 0.942
_diffrn_measurement_device_type 'JEOL JEM-2100 LaB6'
_diffrn_measurement_method 'continuous rotation'
_diffrn_radiation_type electron
_diffrn_radiation_wavelength 0.0251
_diffrn_reflns_av_R_equivalents 0.5154
_diffrn_reflns_av_unetI/netI 0.2091
_diffrn_reflns_Laue_measured_fraction_full 0.991
_diffrn_reflns_Laue_measured_fraction_max 0.942
_diffrn_reflns_limit_h_max 30
_diffrn_reflns_limit_h_min -27
_diffrn_reflns_limit_k_max 30
_diffrn_reflns_limit_k_min -27
_diffrn_reflns_limit_l_max 16
_diffrn_reflns_limit_l_min -16
_diffrn_reflns_number 83501
_diffrn_reflns_point_group_measured_fraction_full 0.991
_diffrn_reflns_point_group_measured_fraction_max 0.942
_diffrn_reflns_theta_full 0.863
_diffrn_reflns_theta_max 0.892
_diffrn_reflns_theta_min 0.057
_exptl_absorpt_coefficient_mu 0.000
_exptl_crystal_colour yellow
_exptl_crystal_density_diffrn 3.219
_exptl_crystal_description needle
_exptl_crystal_F_000 1753
_refine_diff_density_max 0.042
_refine_diff_density_min -0.053
_refine_diff_density_rms 0.010
_refine_ls_extinction_method none
_refine_ls_goodness_of_fit_ref 1.122
_refine_ls_hydrogen_treatment undef
_refine_ls_matrix_type full
_refine_ls_number_parameters 237
_refine_ls_number_reflns 4171
_refine_ls_number_restraints 76
_refine_ls_restrained_S_all 1.120
_refine_ls_R_factor_all 0.2537
_refine_ls_R_factor_gt 0.2112
_refine_ls_shift/su_max 0.007
_refine_ls_shift/su_mean 0.001
_refine_ls_structure_factor_coef Fsqd
_refine_ls_weighting_details 'w=1/[\s^2^(Fo^2^)+(0.0584P)^2^+2.0578P] where P=(Fo^2^+2Fc^2^)/3'
_refine_ls_weighting_scheme calc
_refine_ls_wR_factor_gt 0.4127
_refine_ls_wR_factor_ref 0.4293
_reflns_Friedel_coverage 0.000
_reflns_number_gt 3124
_reflns_number_total 4171
_reflns_threshold_expression 'I > 2\s(I)'
_cod_data_source_file d2cc04209f4.cif
_cod_data_source_block Bibrocathol-2-Tetragonal
_cod_original_cell_volume 8850(99)
_cod_original_sg_symbol_H-M 'I 41/a'
_cod_database_code 7130614
_shelx_shelxl_version_number 2018/1
_shelx_space_group_comment
;
The symmetry employed for this shelxl refinement is uniquely defined
by the following loop, which should always be used as a source of
symmetry information in preference to the above space-group names.
They are only intended as comments.
;

loop_
_space_group_symop_operation_xyz
'x, y, z'
'-x+1/2, -y, z+1/2'
'-y+3/4, x+1/4, z+1/4'
'y+3/4, -x+3/4, z+3/4'
'x+1/2, y+1/2, z+1/2'
'-x+1, -y+1/2, z+1'
'-y+5/4, x+3/4, z+3/4'
'y+5/4, -x+5/4, z+5/4'
'-x, -y, -z'
'x-1/2, y, -z-1/2'
'y-3/4, -x-1/4, -z-1/4'
'-y-3/4, x-3/4, -z-3/4'
'-x+1/2, -y+1/2, -z+1/2'
'x, y+1/2, -z'
'y-1/4, -x+1/4, -z+1/4'
'-y-1/4, x-1/4, -z-1/4'

loop_
_atom_site_label
_atom_site_type_symbol
_atom_site_fract_x
_atom_site_fract_y
_atom_site_fract_z
_atom_site_U_iso_or_equiv
_atom_site_adp_type
_atom_site_occupancy
_atom_site_site_symmetry_order
_atom_site_calc_flag
_atom_site_refinement_flags_posn
_atom_site_refinement_flags_adp
_atom_site_refinement_flags_occupancy
_atom_site_disorder_assembly
_atom_site_disorder_group
Bi1 Bi 0.30210(14) 0.50872(14) 0.2878(2) 0.068(2) Uani 1 1 d . . . . .
Br1 Br 0.3602(4) 0.5149(3) -0.0840(4) 0.089(3) Uani 1 1 d . . . . .
Br2 Br 0.4201(3) 0.6291(3) -0.1366(4) 0.074(3) Uani 1 1 d . . . . .
Br3 Br 0.4285(3) 0.7242(3) 0.0307(5) 0.078(3) Uani 1 1 d . . . . .
Br4 Br 0.3858(3) 0.6962(3) 0.2530(5) 0.075(3) Uani 1 1 d . . . . .
Br5 Br 0.4674(3) 0.3840(3) 0.3053(5) 0.085(3) Uani 1 1 d D . . . .
Br6 Br 0.5260(3) 0.3824(4) 0.5199(6) 0.101(3) Uani 1 1 d . . . . .
Br7 Br 0.4784(4) 0.4631(3) 0.6933(5) 0.088(3) Uani 1 1 d . . . . .
Br8 Br 0.3682(3) 0.5321(3) 0.6518(4) 0.087(3) Uani 1 1 d . . . . .
O1 O 0.3494(11) 0.5772(9) 0.2635(11) 0.096(8) Uani 1 1 d . . . . .
O2 O 0.3331(7) 0.5063(7) 0.1297(11) 0.063(4) Uani 1 1 d . . . . .
O3 O 0.3318(8) 0.5231(7) 0.4414(9) 0.065(5) Uani 1 1 d . . . . .
O4 O 0.3754(8) 0.4654(8) 0.3064(11) 0.074(5) Uani 1 1 d D . . . .
O5 O 0.3750(8) 0.4123(10) 0.1614(10) 0.098(8) Uani 1 1 d D . . . .
C1 C 0.3650(7) 0.5916(7) 0.1781(13) 0.056(5) Uani 1 1 d . U . . .
C2 C 0.3552(9) 0.5541(9) 0.1039(14) 0.070(6) Uani 1 1 d . U . . .
C3 C 0.3761(10) 0.5671(10) 0.0091(14) 0.076(6) Uani 1 1 d . U . . .
C4 C 0.3974(8) 0.6166(9) -0.0139(12) 0.063(5) Uani 1 1 d . U . . .
C5 C 0.4016(10) 0.6609(11) 0.0592(15) 0.082(7) Uani 1 1 d . U . . .
C6 C 0.3840(8) 0.6442(8) 0.1570(15) 0.065(5) Uani 1 1 d . U . . .
C7 C 0.3741(9) 0.4940(8) 0.4591(12) 0.064(5) Uani 1 1 d . U . . .
C8 C 0.3984(8) 0.4594(9) 0.3867(11) 0.062(5) Uani 1 1 d . U . . .
C9 C 0.4418(8) 0.4277(10) 0.4097(14) 0.071(6) Uani 1 1 d . U . . .
C10 C 0.4695(8) 0.4243(9) 0.4948(17) 0.072(6) Uani 1 1 d . U . . .
C11 C 0.4478(8) 0.4603(9) 0.5675(16) 0.068(6) Uani 1 1 d . U . . .
C12 C 0.4015(10) 0.4899(8) 0.5522(14) 0.073(6) Uani 1 1 d . U . . .

loop_
_atom_site_aniso_label
_atom_site_aniso_U_11
_atom_site_aniso_U_22
_atom_site_aniso_U_33
_atom_site_aniso_U_23
_atom_site_aniso_U_13
_atom_site_aniso_U_12
Bi1 0.080(3) 0.078(3) 0.048(3) -0.0062(13) 0.0026(13) -0.0052(16)
Br1 0.142(7) 0.081(5) 0.044(4) -0.013(3) 0.016(4) -0.016(4)
Br2 0.077(4) 0.094(5) 0.051(4) 0.002(3) 0.010(3) -0.008(3)
Br3 0.091(5) 0.080(5) 0.062(4) 0.004(3) 0.001(3) -0.014(3)
Br4 0.091(5) 0.063(4) 0.070(4) -0.007(3) 0.014(3) -0.008(3)
Br5 0.080(5) 0.102(6) 0.073(4) -0.023(4) -0.002(3) 0.018(4)
Br6 0.077(5) 0.132(7) 0.095(6) 0.017(5) -0.010(4) 0.009(5)
Br7 0.119(6) 0.085(5) 0.061(4) 0.006(3) -0.025(4) -0.016(4)
Br8 0.115(6) 0.097(6) 0.048(4) -0.014(3) -0.008(3) 0.015(4)
O1 0.135(19) 0.117(17) 0.036(8) -0.014(9) 0.016(10) 0.028(14)
O2 0.078(11) 0.061(9) 0.049(8) -0.009(7) 0.007(7) -0.002(8)
O3 0.097(13) 0.073(10) 0.026(7) 0.001(6) -0.017(7) 0.026(9)
O4 0.076(12) 0.087(13) 0.060(10) 0.002(9) 0.003(8) -0.004(10)
O5 0.118(17) 0.122(18) 0.054(10) -0.027(11) -0.049(11) 0.033(14)
C1 0.052(10) 0.060(10) 0.055(10) -0.017(8) 0.001(8) 0.008(8)
C2 0.074(12) 0.080(13) 0.056(11) -0.020(10) -0.015(9) -0.003(10)
C3 0.091(14) 0.088(14) 0.048(10) -0.023(10) 0.006(10) 0.002(11)
C4 0.079(12) 0.079(13) 0.032(8) -0.006(8) 0.020(8) 0.001(10)
C5 0.079(13) 0.115(16) 0.052(11) -0.015(11) 0.004(10) -0.009(12)
C6 0.060(11) 0.062(11) 0.073(12) -0.004(9) -0.004(9) -0.029(9)
C7 0.093(14) 0.063(11) 0.035(8) -0.003(8) 0.012(9) 0.007(10)
C8 0.060(11) 0.097(14) 0.028(8) -0.005(8) 0.001(7) 0.019(10)
C9 0.065(12) 0.099(14) 0.049(10) 0.020(10) -0.008(9) 0.015(11)
C10 0.059(11) 0.076(13) 0.081(13) 0.010(10) -0.019(10) -0.001(10)
C11 0.065(12) 0.067(12) 0.073(12) 0.012(10) -0.013(9) 0.019(9)
C12 0.107(15) 0.060(11) 0.052(10) -0.015(9) -0.022(10) 0.012(11)

loop_
_atom_type_symbol
_atom_type_description
_atom_type_scat_dispersion_real
_atom_type_scat_dispersion_imag
_atom_type_scat_source
C C 0.0000 0.0000 'International Tables Vol C Tables 4.2.6.8 and 6.1.1.4'
O O 0.0000 0.0000 'International Tables Vol C Tables 4.2.6.8 and 6.1.1.4'
Br Br 0.0000 0.0000 'International Tables Vol C Tables 4.2.6.8 and 6.1.1.4'
Bi Bi 0.0000 0.0000 'International Tables Vol C Tables 4.2.6.8 and 6.1.1.4'

loop_
_geom_angle_atom_site_label_1
_geom_angle_atom_site_label_2
_geom_angle_atom_site_label_3
_geom_angle
_geom_angle_site_symmetry_1
_geom_angle_site_symmetry_3
_geom_angle_publ_flag
O1 Bi1 O4 87.2(8) . . ?
O1 Bi1 O3 80.8(7) . . ?
O4 Bi1 O3 71.9(6) . . ?
O1 Bi1 O2 71.5(6) . . ?
O4 Bi1 O2 79.4(6) . . ?
O3 Bi1 O2 140.8(7) . . ?
C1 O1 Bi1 122.7(15) . . ?
C2 O2 Bi1 111.1(12) . . ?
C7 O3 Bi1 110.5(12) . . ?
C8 O4 Bi1 123.7(13) . . ?
O1 C1 C2 115(2) . . ?
O1 C1 C6 122.9(18) . . ?
C2 C1 C6 121.2(18) . . ?
O2 C2 C1 117.4(18) . . ?
O2 C2 C3 125.5(18) . . ?
C1 C2 C3 117(2) . . ?
C4 C3 C2 123.3(18) . . ?
C4 C3 Br1 122.8(15) . . ?
C2 C3 Br1 113.0(17) . . ?
C3 C4 C5 121.9(17) . . ?
C3 C4 Br2 119.3(14) . . ?
C5 C4 Br2 118.8(16) . . ?
C6 C5 C4 113(2) . . ?
C6 C5 Br3 124.7(16) . . ?
C4 C5 Br3 122.3(16) . . ?
C1 C6 C5 123.0(18) . . ?
C1 C6 Br4 120.2(15) . . ?
C5 C6 Br4 116.8(16) . . ?
O3 C7 C8 122.5(17) . . ?
O3 C7 C12 125.6(16) . . ?
C8 C7 C12 111.9(18) . . ?
O4 C8 C9 129.0(18) . . ?
O4 C8 C7 110.4(18) . . ?
C9 C8 C7 120.5(17) . . ?
C10 C9 C8 129(2) . . ?
C10 C9 Br5 116.5(17) . . ?
C8 C9 Br5 114.4(14) . . ?
C9 C10 C11 111.8(19) . . ?
C9 C10 Br6 126.9(19) . . ?
C11 C10 Br6 121.3(16) . . ?
C12 C11 C10 122.2(19) . . ?
C12 C11 Br7 117.0(16) . . ?
C10 C11 Br7 120.5(14) . . ?
C11 C12 C7 124.1(19) . . ?
C11 C12 Br8 122.8(15) . . ?
C7 C12 Br8 113.1(16) . . ?

loop_
_geom_bond_atom_site_label_1
_geom_bond_atom_site_label_2
_geom_bond_distance
_geom_bond_site_symmetry_2
_geom_bond_publ_flag
Bi1 O1 2.12(3) . ?
Bi1 O4 2.16(2) . ?
Bi1 O3 2.302(17) . ?
Bi1 O2 2.346(19) . ?
Br1 C3 1.89(2) . ?
Br2 C4 1.835(19) . ?
Br3 C5 1.78(3) . ?
Br4 C6 1.88(2) . ?
Br5 C9 1.94(2) . ?
Br6 C10 1.80(2) . ?
Br7 C11 1.92(2) . ?
Br8 C12 1.94(2) . ?
O1 C1 1.31(3) . ?
O2 C2 1.37(3) . ?
O3 C7 1.32(3) . ?
O4 C8 1.27(2) . ?
C1 C2 1.43(3) . ?
C1 C6 1.44(3) . ?
C2 C3 1.46(3) . ?
C3 C4 1.39(3) . ?
C4 C5 1.52(3) . ?
C5 C6 1.50(3) . ?
C7 C8 1.47(3) . ?
C7 C12 1.48(3) . ?
C8 C9 1.39(3) . ?
C9 C10 1.38(3) . ?
C10 C11 1.47(3) . ?
C11 C12 1.40(3) . ?
